data_7720414
loop_
_publ_author_name
'Nehe, Sagar'
'Ghule, Vikas D.'
'Dharavath, Srinivas'

_publ_section_title
;
 Fused pyrazolo[3,4-<i>d</i>] pyrimidine nitrogen-rich salts with balanced
 energetic performance.
;
_journal_issue 5
_journal_name_full 'Dalton transactions (Cambridge, England : 2003)'
_journal_page_first 2025
_journal_page_last 2029
_journal_paper_doi 10.1039/d5dt02893k
_journal_volume 55
_journal_year 2026
_chemical_formula_moiety 'C19 H22 N8 O6'
_chemical_formula_sum 'C19 H22 N8 O6'
_chemical_formula_weight 458.437
_space_group_crystal_system monoclinic
_space_group_IT_number 14
_space_group_name_Hall '-P 2ybc'
_space_group_name_H-M_alt 'P 1 21/c 1'
_symmetry_Int_Tables_number 14
_atom_sites_solution_primary iterative
_audit_creation_date 2025-08-25
_audit_creation_method
;
Olex2 1.3
(compiled 2020.11.12 svn.r5f609507 for OlexSys, GUI svn.r6272)
;
_audit_update_record
;
2025-08-25 deposited with the CCDC.	2025-12-30 downloaded from the CCDC.
;
_cell_angle_alpha 90
_cell_angle_beta 105.380(7)
_cell_angle_gamma 90
_cell_formula_units_Z 4
_cell_length_a 14.810(4)
_cell_length_b 18.242(5)
_cell_length_c 8.351(2)
_cell_measurement_reflns_used 9967
_cell_measurement_temperature 100
_cell_measurement_theta_max 28.49
_cell_measurement_theta_min 2.78
_cell_volume 2175.3(10)
_computing_cell_refinement 'SAINT V8.41 (?, 2016)'
_computing_data_reduction 'SAINT V8.41 (?, 2016)'
_computing_molecular_graphics 'Olex2 1.3 (Dolomanov et al., 2009)'
_computing_publication_material 'Olex2 1.3 (Dolomanov et al., 2009)'
_computing_structure_refinement 'olex2.refine 1.3 (Bourhis et al., 2015)'
_computing_structure_solution 'olex2.solve 1.3 (Bourhis et al., 2015)'
_diffrn_ambient_temperature 100
_diffrn_detector 'Bruker APEX2 area detector'
_diffrn_detector_area_resol_mean 7.9
_diffrn_detector_type 'CCD area detector'
_diffrn_measured_fraction_theta_full 0.9909
_diffrn_measured_fraction_theta_max 0.9909
_diffrn_measurement_device 'three-circle diffractometer'
_diffrn_measurement_device_type 'Bruker APEX-II CCD'
_diffrn_measurement_method '\f and \w scans'
_diffrn_radiation_monochromator 'mirror optics'
_diffrn_radiation_probe x-ray
_diffrn_radiation_type 'Mo K\a'
_diffrn_radiation_wavelength 0.71073
_diffrn_reflns_av_R_equivalents 0.0725
_diffrn_reflns_av_unetI/netI 0.0486
_diffrn_reflns_Laue_measured_fraction_full 0.9909
_diffrn_reflns_Laue_measured_fraction_max 0.9909
_diffrn_reflns_limit_h_max 19
_diffrn_reflns_limit_h_min -19
_diffrn_reflns_limit_k_max 24
_diffrn_reflns_limit_k_min -24
_diffrn_reflns_limit_l_max 11
_diffrn_reflns_limit_l_min -11
_diffrn_reflns_number 30400
_diffrn_reflns_point_group_measured_fraction_full 0.9909
_diffrn_reflns_point_group_measured_fraction_max 0.9909
_diffrn_reflns_theta_full 25.0472
_diffrn_reflns_theta_max 25.05
_diffrn_reflns_theta_min 2.65
_diffrn_source 'microfocus sealed X-ray tube'
_diffrn_source_current 1.0
_diffrn_source_power 0.05
_diffrn_source_type 'Incoatec I\ms'
_diffrn_source_voltage 50.0
_diffrn_standards_number 0
_exptl_absorpt_coefficient_mu 0.107
_exptl_absorpt_correction_T_max 0.7457
_exptl_absorpt_correction_T_min 0.5271
_exptl_absorpt_correction_type multi-scan
_exptl_absorpt_process_details
;
SADABS-2016/2 (Bruker,2016/2) was used for absorption correction.
wR2(int) was 0.1378 before and 0.0969 after correction.
The Ratio of minimum to maximum transmission is 0.6130.
The \l/2 correction factor is Not present.
;
_exptl_crystal_colour 'clear whiteish colourless'
_exptl_crystal_colour_lustre clear
_exptl_crystal_colour_modifier whiteish
_exptl_crystal_colour_primary colourless
_exptl_crystal_density_diffrn 1.400
_exptl_crystal_description needle
_exptl_crystal_F_000 960.496
_exptl_crystal_size_max 0.15
_exptl_crystal_size_mid 0.12
_exptl_crystal_size_min 0.1
_refine_diff_density_max 0.6274
_refine_diff_density_min -0.4766
_refine_diff_density_rms 0.1281
_refine_ls_d_res_high 0.8394
_refine_ls_d_res_low 7.6865
_refine_ls_goodness_of_fit_ref 1.0475
_refine_ls_hydrogen_treatment constr
_refine_ls_matrix_type full
_refine_ls_number_constraints 32
_refine_ls_number_parameters 302
_refine_ls_number_reflns 3798
_refine_ls_number_restraints 0
_refine_ls_restrained_S_all 1.0475
_refine_ls_R_factor_all 0.0777
_refine_ls_R_factor_gt 0.0743
_refine_ls_shift/su_max 0.0003
_refine_ls_shift/su_mean 0.0000
_refine_ls_structure_factor_coef Fsqd
_refine_ls_weighting_details 'w=1/[\s^2^(Fo^2^)+(0.0673P)^2^+7.8757P] where P=(Fo^2^+2Fc^2^)/3'
_refine_ls_weighting_scheme calc
_refine_ls_wR_factor_gt 0.1861
_refine_ls_wR_factor_ref 0.1891
_reflns_Friedel_coverage 0.0
_reflns_limit_h_max 17
_reflns_limit_h_min -17
_reflns_limit_k_max 21
_reflns_limit_k_min 0
_reflns_limit_l_max 9
_reflns_limit_l_min 0
_reflns_number_gt 3604
_reflns_number_total 3798
_reflns_threshold_expression I>=2u(I)
_cod_data_source_file d5dt02893k2.cif
_cod_data_source_block 11jund_a
_cod_database_code 7720414
_olex2_refinement_description
;
1. Twinned data refinement
 Scales: 0.779(2)
 0.221(2)
2. Fixed Uiso
 At 1.2 times of:
  All C(H) groups, All C(H,H) groups
 At 1.5 times of:
  All C(H,H,H) groups
3.a Secondary CH2 refined with riding coordinates:
 C12(H12a,H12b), C14(H14a,H14b), C8(H8a,H8b), C16(H16a,H16b), C10(H10a,H10b),
 C18(H18a,H18b)
3.b Aromatic/amide H refined with riding coordinates:
 C1(H1)
3.c Idealised Me refined as rotating group:
 C15(H15a,H15b,H15c), C11(H11a,H11b,H11c), C19(H19a,H19b,H19c)
;
_olex2_submission_special_instructions 'No special instructions were received'

loop_
_space_group_symop_id
_space_group_symop_operation_xyz
1 x,y,z
2 -x,y+1/2,-z+1/2
3 -x,-y,-z
4 x,-y-1/2,z-1/2

loop_
_atom_site_label
_atom_site_type_symbol
_atom_site_fract_x
_atom_site_fract_y
_atom_site_fract_z
_atom_site_U_iso_or_equiv
_atom_site_adp_type
_atom_site_occupancy
_atom_site_refinement_flags_posn
O3 O 0.5218(2) 0.43184(15) 0.6039(4) 0.0260(7) Uani 1.000000 .
O4 O 0.5739(2) 0.49828(17) 0.8391(4) 0.0298(8) Uani 1.000000 .
O1 O 0.6396(2) 0.16453(16) 0.8052(4) 0.0266(7) Uani 1.000000 .
O2 O 0.7229(2) 0.19267(17) 1.0640(4) 0.0269(7) Uani 1.000000 .
O6 O -0.0091(2) 0.39892(17) 0.1699(4) 0.0332(8) Uani 1.000000 .
O5 O 0.0103(3) 0.32206(19) 0.3888(4) 0.0345(8) Uani 1.000000 .
N8 N 0.2467(3) 0.16004(19) 0.4263(5) 0.0221(8) Uani 1.000000 .
N7 N 0.1720(3) 0.1822(2) 0.2944(5) 0.0243(8) Uani 1.000000 .
N1 N 0.4838(2) 0.24043(18) 0.8605(4) 0.0194(7) Uani 1.000000 .
N6 N 0.2316(3) 0.28127(18) 0.4317(4) 0.0200(8) Uani 1.000000 .
N4 N 0.2660(3) 0.4708(2) 0.5171(5) 0.0284(9) Uani 1.000000 .
N3 N 0.3319(3) 0.36517(18) 0.6120(4) 0.0195(8) Uani 1.000000 .
N2 N 0.4593(3) 0.31259(18) 0.8243(4) 0.0198(8) Uani 1.000000 .
N5 N 0.2126(3) 0.4141(2) 0.4215(5) 0.0266(9) Uani 1.000000 .
C1 C 0.4269(3) 0.1923(2) 0.7576(5) 0.0206(9) Uani 1.000000 .
H1 H 0.4319(3) 0.1415(2) 0.7602(5) 0.0248(11) Uiso 1.000000 R
C9 C 0.6458(3) 0.1908(2) 0.9405(5) 0.0209(9) Uani 1.000000 .
C7 C 0.3849(3) 0.3066(2) 0.6965(5) 0.0184(9) Uani 1.000000 .
C12 C 0.4115(3) 0.4806(2) 0.7488(6) 0.0236(9) Uani 1.000000 .
H12a H 0.3986(3) 0.5328(2) 0.7405(6) 0.0283(11) Uiso 1.000000 R
H12b H 0.4126(3) 0.4651(2) 0.8603(6) 0.0283(11) Uiso 1.000000 R
C2 C 0.3599(3) 0.2339(2) 0.6476(5) 0.0182(9) Uani 1.000000 .
C6 C 0.3359(3) 0.4410(2) 0.6273(5) 0.0237(10) Uani 1.000000 .
C4 C 0.1641(3) 0.2541(2) 0.2992(5) 0.0223(9) Uani 1.000000 .
C17 C 0.0287(3) 0.3408(2) 0.2619(6) 0.0278(10) Uani 1.000000 .
C14 C 0.6716(4) 0.4806(3) 0.8418(6) 0.0324(11) Uani 1.000000 .
H14a H 0.6779(4) 0.4789(3) 0.7291(6) 0.0388(13) Uiso 1.000000 R
H14b H 0.7132(4) 0.5183(3) 0.9019(6) 0.0388(13) Uiso 1.000000 R
C8 C 0.5650(3) 0.2251(2) 0.9974(5) 0.0219(9) Uani 1.000000 .
H8a H 0.5864(3) 0.2703(2) 1.0562(5) 0.0263(11) Uiso 1.000000 R
H8b H 0.5469(3) 0.1919(2) 1.0744(5) 0.0263(11) Uiso 1.000000 R
C13 C 0.5072(4) 0.4663(2) 0.7183(5) 0.0248(10) Uani 1.000000 .
C3 C 0.2821(3) 0.2199(2) 0.5058(5) 0.0202(9) Uani 1.000000 .
C16 C 0.0951(3) 0.3010(2) 0.1788(6) 0.0258(10) Uani 1.000000 .
H16a H 0.1287(3) 0.3369(2) 0.1308(6) 0.0310(12) Uiso 1.000000 R
H16b H 0.0588(3) 0.2706(2) 0.0894(6) 0.0310(12) Uiso 1.000000 R
C5 C 0.2545(3) 0.3537(2) 0.4822(5) 0.0198(9) Uani 1.000000 .
C10 C 0.8083(3) 0.1601(3) 1.0290(6) 0.0309(11) Uani 1.000000 .
H10a H 0.7978(3) 0.1089(3) 0.9990(6) 0.0371(13) Uiso 1.000000 R
H10b H 0.8238(3) 0.1859(3) 0.9382(6) 0.0371(13) Uiso 1.000000 R
C15 C 0.6983(4) 0.4064(3) 0.9257(7) 0.0372(12) Uani 1.000000 .
H15a H 0.664(2) 0.3683(3) 0.857(2) 0.0558(18) Uiso 1.000000 GR
H15b H 0.7642(6) 0.3982(10) 0.942(4) 0.0558(18) Uiso 1.000000 GR
H15c H 0.684(2) 0.4061(8) 1.031(2) 0.0558(18) Uiso 1.000000 GR
C18 C -0.0690(4) 0.4455(3) 0.2432(8) 0.0461(14) Uani 1.000000 .
H18a H -0.1280(4) 0.4212(3) 0.2377(8) 0.0554(17) Uiso 1.000000 R
H18b H -0.0381(4) 0.4562(3) 0.3585(8) 0.0554(17) Uiso 1.000000 R
C11 C 0.8857(4) 0.1678(4) 1.1848(8) 0.0558(18) Uani 1.000000 .
H11a H 0.9444(6) 0.157(3) 1.1620(16) 0.084(3) Uiso 1.000000 GR
H11b H 0.887(2) 0.2172(8) 1.225(3) 0.084(3) Uiso 1.000000 GR
H11c H 0.8754(19) 0.135(2) 1.267(2) 0.084(3) Uiso 1.000000 GR
C19 C -0.0850(5) 0.5144(3) 0.1427(13) 0.079(3) Uani 1.000000 .
H19a H -0.120(4) 0.5033(6) 0.031(2) 0.118(4) Uiso 1.000000 GR
H19b H -0.120(4) 0.5485(13) 0.191(5) 0.118(4) Uiso 1.000000 GR
H19c H -0.0258(5) 0.5356(19) 0.142(7) 0.118(4) Uiso 1.000000 GR

loop_
_atom_site_aniso_label
_atom_site_aniso_U_11
_atom_site_aniso_U_22
_atom_site_aniso_U_33
_atom_site_aniso_U_12
_atom_site_aniso_U_13
_atom_site_aniso_U_23
O3 0.0452(19) 0.0120(14) 0.0231(17) -0.0025(13) 0.0129(14) -0.0001(12)
O4 0.0401(19) 0.0193(16) 0.0271(17) -0.0029(14) 0.0040(15) -0.0055(13)
O1 0.0392(19) 0.0199(15) 0.0204(17) 0.0073(13) 0.0077(14) 0.0003(13)
O2 0.0281(17) 0.0220(15) 0.0293(17) -0.0001(13) 0.0051(14) -0.0023(14)
O6 0.0401(19) 0.0211(17) 0.0362(19) 0.0084(14) 0.0062(16) 0.0050(15)
O5 0.041(2) 0.0301(19) 0.033(2) 0.0073(15) 0.0109(16) 0.0049(15)
N8 0.030(2) 0.0160(18) 0.0211(19) -0.0012(15) 0.0075(16) 0.0004(15)
N7 0.032(2) 0.0217(19) 0.0206(19) 0.0006(16) 0.0087(16) -0.0017(15)
N1 0.0310(19) 0.0090(16) 0.0180(18) 0.0009(14) 0.0061(15) 0.0023(14)
N6 0.0297(19) 0.0148(17) 0.0180(18) -0.0006(14) 0.0109(15) -0.0006(14)
N4 0.043(2) 0.0137(18) 0.027(2) 0.0020(16) 0.0064(18) 0.0010(16)
N3 0.032(2) 0.0077(16) 0.0184(18) -0.0004(14) 0.0068(16) 0.0033(13)
N2 0.033(2) 0.0074(16) 0.0208(19) 0.0016(14) 0.0099(16) 0.0038(13)
N5 0.038(2) 0.0145(18) 0.026(2) 0.0007(16) 0.0067(17) 0.0003(15)
C1 0.032(2) 0.0108(19) 0.024(2) -0.0004(17) 0.0146(19) 0.0006(17)
C9 0.035(2) 0.0078(18) 0.021(2) 0.0014(17) 0.0102(19) 0.0047(17)
C7 0.030(2) 0.0094(19) 0.018(2) 0.0016(16) 0.0098(18) 0.0035(16)
C12 0.040(3) 0.0102(19) 0.022(2) 0.0011(18) 0.010(2) 0.0008(16)
C2 0.026(2) 0.0122(19) 0.019(2) 0.0008(16) 0.0111(17) 0.0012(16)
C6 0.043(3) 0.0113(19) 0.018(2) 0.0011(18) 0.010(2) 0.0014(16)
C4 0.031(2) 0.019(2) 0.019(2) -0.0004(18) 0.0100(19) -0.0009(17)
C17 0.029(2) 0.019(2) 0.031(3) 0.0008(18) -0.000(2) -0.0001(19)
C14 0.041(3) 0.029(3) 0.027(3) -0.010(2) 0.009(2) -0.004(2)
C8 0.033(2) 0.0104(19) 0.022(2) -0.0006(16) 0.0064(19) 0.0044(17)
C13 0.047(3) 0.0070(18) 0.019(2) -0.0011(18) 0.006(2) 0.0064(17)
C3 0.031(2) 0.013(2) 0.019(2) 0.0024(17) 0.0105(19) 0.0006(16)
C16 0.034(2) 0.020(2) 0.023(2) 0.0002(19) 0.006(2) 0.0019(19)
C5 0.029(2) 0.013(2) 0.018(2) 0.0036(17) 0.0077(18) 0.0007(16)
C10 0.030(2) 0.027(2) 0.038(3) 0.0014(19) 0.011(2) 0.001(2)
C15 0.040(3) 0.035(3) 0.037(3) 0.002(2) 0.010(2) -0.001(2)
C18 0.048(3) 0.031(3) 0.060(4) 0.014(2) 0.015(3) -0.004(3)
C11 0.030(3) 0.097(5) 0.039(3) -0.001(3) 0.007(3) 0.008(3)
C19 0.067(5) 0.030(3) 0.138(8) 0.016(3) 0.023(5) 0.016(4)

loop_
_atom_type_symbol
_atom_type_scat_dispersion_real
_atom_type_scat_dispersion_imag
_atom_type_scat_Cromer_Mann_a1
_atom_type_scat_Cromer_Mann_a2
_atom_type_scat_Cromer_Mann_a3
_atom_type_scat_Cromer_Mann_a4
_atom_type_scat_Cromer_Mann_b1
_atom_type_scat_Cromer_Mann_b2
_atom_type_scat_Cromer_Mann_b3
_atom_type_scat_Cromer_Mann_b4
_atom_type_scat_Cromer_Mann_c
_atom_type_scat_source
_atom_type_scat_dispersion_source
H 0.00000 0.00000 0.49300 0.32291 0.14019 0.04081 10.51090 26.12570 3.14236 57.79970 0.0030380000826 'International Tables Volume C Table 6.1.1.4 (pp. 500-502)' 'Henke, Gullikson and Davis, At. Data and Nucl. Data Tables, 1993, 54, 2'
C 0.00347 0.00161 2.31000 1.02000 1.58860 0.86500 20.84390 10.20750 0.56870 51.65120 0.215599998832 'International Tables Volume C Table 6.1.1.4 (pp. 500-502)' 'Henke, Gullikson and Davis, At. Data and Nucl. Data Tables, 1993, 54, 2'
O 0.01158 0.00611 3.04850 2.28680 1.54630 0.86700 13.27710 5.70110 0.32390 32.90890 0.250800013542 'International Tables Volume C Table 6.1.1.4 (pp. 500-502)' 'Henke, Gullikson and Davis, At. Data and Nucl. Data Tables, 1993, 54, 2'
N 0.00653 0.00323 12.21260 3.13220 2.01250 1.16630 0.00570 9.89330 28.99750 0.58260 -11.5290002823 'International Tables Volume C Table 6.1.1.4 (pp. 500-502)' 'Henke, Gullikson and Davis, At. Data and Nucl. Data Tables, 1993, 54, 2'

loop_
_geom_angle_atom_site_label_1
_geom_angle_atom_site_label_2
_geom_angle_atom_site_label_3
_geom_angle
_geom_angle_site_symmetry_1
_geom_angle_site_symmetry_3
_geom_angle_publ_flag
C13 O4 C14 116.0(4) . . ?
C10 O2 C9 116.0(3) . . ?
C18 O6 C17 115.1(4) . . ?
C3 N8 N7 106.5(3) . . ?
C4 N7 N8 108.7(4) . . ?
C1 N1 N2 113.4(3) . . ?
C8 N1 N2 118.2(3) . . ?
C8 N1 C1 128.4(3) . . ?
C3 N6 C4 104.9(3) . . ?
C5 N6 C4 130.6(4) . . ?
C5 N6 C3 124.3(4) . . ?
C6 N4 N5 108.2(3) . . ?
C6 N3 C7 135.1(4) . . ?
C5 N3 C7 121.4(3) . . ?
C5 N3 C6 103.4(3) . . ?
C7 N2 N1 102.3(3) . . ?
C5 N5 N4 105.2(4) . . ?
H1 C1 N1 126.8(2) . . ?
C2 C1 N1 106.3(4) . . ?
C2 C1 H1 126.8(2) . . ?
O2 C9 O1 125.1(4) . . ?
C8 C9 O1 125.5(4) . . ?
C8 C9 O2 109.4(4) . . ?
N2 C7 N3 125.5(4) . . ?
C2 C7 N3 120.1(4) . . ?
C2 C7 N2 114.4(4) . . ?
H12b C12 H12a 108.0 . . ?
C6 C12 H12a 109.3(2) . . ?
C6 C12 H12b 109.3(2) . . ?
C13 C12 H12a 109.3(2) . . ?
C13 C12 H12b 109.3(2) . . ?
C13 C12 C6 111.6(4) . . ?
C7 C2 C1 103.6(4) . . ?
C3 C2 C1 136.4(4) . . ?
C3 C2 C7 119.9(4) . . ?
N3 C6 N4 110.1(4) . . ?
C12 C6 N4 126.3(4) . . ?
C12 C6 N3 123.7(4) . . ?
N6 C4 N7 109.4(4) . . ?
C16 C4 N7 126.8(4) . . ?
C16 C4 N6 123.8(4) . . ?
O5 C17 O6 124.6(5) . . ?
C16 C17 O6 109.6(4) . . ?
C16 C17 O5 125.8(4) . . ?
H14a C14 O4 109.8(2) . . ?
H14b C14 O4 109.8(2) . . ?
H14b C14 H14a 108.2 . . ?
C15 C14 O4 109.5(4) . . ?
C15 C14 H14a 109.8(3) . . ?
C15 C14 H14b 109.8(3) . . ?
C9 C8 N1 112.7(3) . . ?
H8a C8 N1 109.0(2) . . ?
H8a C8 C9 109.0(2) . . ?
H8b C8 N1 109.0(2) . . ?
H8b C8 C9 109.0(2) . . ?
H8b C8 H8a 107.8 . . ?
O4 C13 O3 124.7(5) . . ?
C12 C13 O3 126.1(4) . . ?
C12 C13 O4 109.3(4) . . ?
N6 C3 N8 110.4(4) . . ?
C2 C3 N8 133.5(4) . . ?
C2 C3 N6 116.1(3) . . ?
C17 C16 C4 111.9(4) . . ?
H16a C16 C4 109.2(2) . . ?
H16a C16 C17 109.2(2) . . ?
H16b C16 C4 109.2(2) . . ?
H16b C16 C17 109.2(2) . . ?
H16b C16 H16a 107.9 . . ?
N3 C5 N6 117.9(4) . . ?
N5 C5 N6 129.0(4) . . ?
N5 C5 N3 113.0(4) . . ?
H10a C10 O2 110.4(2) . . ?
H10b C10 O2 110.4(2) . . ?
H10b C10 H10a 108.6 . . ?
C11 C10 O2 106.6(4) . . ?
C11 C10 H10a 110.4(4) . . ?
C11 C10 H10b 110.4(3) . . ?
H15a C15 C14 109.5 . . ?
H15b C15 C14 109.5 . . ?
H15b C15 H15a 109.5 . . ?
H15c C15 C14 109.5 . . ?
H15c C15 H15a 109.5 . . ?
H15c C15 H15b 109.5 . . ?
H18a C18 O6 110.5(3) . . ?
H18b C18 O6 110.5(3) . . ?
H18b C18 H18a 108.7 . . ?
C19 C18 O6 106.0(5) . . ?
C19 C18 H18a 110.5(4) . . ?
C19 C18 H18b 110.5(4) . . ?
H11a C11 C10 109.5 . . ?
H11b C11 C10 109.5 . . ?
H11b C11 H11a 109.5 . . ?
H11c C11 C10 109.5 . . ?
H11c C11 H11a 109.5 . . ?
H11c C11 H11b 109.5 . . ?
H19a C19 C18 109.5 . . ?
H19b C19 C18 109.5 . . ?
H19b C19 H19a 109.5 . . ?
H19c C19 C18 109.5 . . ?
H19c C19 H19a 109.5 . . ?
H19c C19 H19b 109.5 . . ?

loop_
_geom_bond_atom_site_label_1
_geom_bond_atom_site_label_2
_geom_bond_distance
_geom_bond_site_symmetry_2
_geom_bond_publ_flag
O3 C13 1.210(5) . ?
O4 C14 1.477(6) . ?
O4 C13 1.344(6) . ?
O1 C9 1.208(5) . ?
O2 C9 1.321(6) . ?
O2 C10 1.494(6) . ?
O6 C17 1.341(6) . ?
O6 C18 1.474(6) . ?
O5 C17 1.211(6) . ?
N8 N7 1.398(5) . ?
N8 C3 1.313(5) . ?
N7 C4 1.318(6) . ?
N1 N2 1.377(5) . ?
N1 C1 1.354(6) . ?
N1 C8 1.450(5) . ?
N6 C4 1.372(6) . ?
N6 C3 1.396(5) . ?
N6 C5 1.400(5) . ?
N4 N5 1.414(5) . ?
N4 C6 1.307(6) . ?
N3 C7 1.402(5) . ?
N3 C6 1.389(5) . ?
N3 C5 1.369(6) . ?
N2 C7 1.319(6) . ?
N5 C5 1.300(6) . ?
C1 H1 0.9300 . ?
C1 C2 1.387(6) . ?
C9 C8 1.533(6) . ?
C7 C2 1.407(6) . ?
C12 H12a 0.9700 . ?
C12 H12b 0.9700 . ?
C12 C6 1.484(6) . ?
C12 C13 1.528(7) . ?
C2 C3 1.439(6) . ?
C4 C16 1.498(6) . ?
C17 C16 1.529(7) . ?
C14 H14a 0.9700 . ?
C14 H14b 0.9700 . ?
C14 C15 1.526(7) . ?
C8 H8a 0.9700 . ?
C8 H8b 0.9700 . ?
C16 H16a 0.9700 . ?
C16 H16b 0.9700 . ?
C10 H10a 0.9700 . ?
C10 H10b 0.9700 . ?
C10 C11 1.496(7) . ?
C15 H15a 0.9600 . ?
C15 H15b 0.9600 . ?
C15 H15c 0.9600 . ?
C18 H18a 0.9700 . ?
C18 H18b 0.9700 . ?
C18 C19 1.494(9) . ?
C11 H11a 0.9600 . ?
C11 H11b 0.9600 . ?
C11 H11c 0.9600 . ?
C19 H19a 0.9600 . ?
C19 H19b 0.9600 . ?
C19 H19c 0.9600 . ?

loop_
_geom_torsion_atom_site_label_1
_geom_torsion_atom_site_label_2
_geom_torsion_atom_site_label_3
_geom_torsion_atom_site_label_4
_geom_torsion
_geom_torsion_site_symmetry_1
_geom_torsion_site_symmetry_2
_geom_torsion_site_symmetry_3
_geom_torsion_site_symmetry_4
_geom_torsion_publ_flag
O3 C13 O4 C14 -8.8(5) . . . . ?
O3 C13 C12 C6 5.2(5) . . . . ?
O4 C13 C12 C6 -175.0(3) . . . . ?
O1 C9 O2 C10 0.8(5) . . . . ?
O1 C9 C8 N1 -14.9(5) . . . . ?
O2 C9 C8 N1 166.8(3) . . . . ?
O6 C17 C16 C4 159.3(4) . . . . ?
O5 C17 C16 C4 -22.6(5) . . . . ?
N8 N7 C4 N6 -0.2(4) . . . . ?
N8 N7 C4 C16 178.3(3) . . . . ?
N8 C3 N6 C4 -1.3(4) . . . . ?
N8 C3 N6 C5 -176.8(3) . . . . ?
N8 C3 C2 C1 -1.0(7) . . . . ?
N8 C3 C2 C7 175.1(5) . . . . ?
N7 C4 N6 C3 0.9(4) . . . . ?
N7 C4 N6 C5 176.0(3) . . . . ?
N7 C4 C16 C17 116.8(5) . . . . ?
N1 N2 C7 N3 179.5(3) . . . . ?
N1 N2 C7 C2 -0.1(4) . . . . ?
N1 C1 C2 C7 0.7(4) . . . . ?
N1 C1 C2 C3 177.2(3) . . . . ?
N6 C4 C16 C17 -64.9(5) . . . . ?
N6 C3 C2 C1 179.4(4) . . . . ?
N6 C3 C2 C7 -4.5(5) . . . . ?
N6 C5 N3 C7 -2.4(5) . . . . ?
N6 C5 N3 C6 178.7(4) . . . . ?
N6 C5 N5 N4 -178.9(5) . . . . ?
N4 N5 C5 N3 0.3(4) . . . . ?
N4 C6 N3 C7 -178.0(3) . . . . ?
N4 C6 N3 C5 0.8(4) . . . . ?
N4 C6 C12 C13 -116.4(5) . . . . ?
N3 C7 C2 C1 -180.0(4) . . . . ?
N3 C7 C2 C3 2.8(5) . . . . ?
N3 C6 C12 C13 61.4(5) . . . . ?
N2 C7 C2 C1 -0.4(4) . . . . ?
N2 C7 C2 C3 -177.6(4) . . . . ?

loop_
_twin_individual_id
_twin_individual_mass_fraction_refined
1 0.779(2)
2 0.221(2)
